data_4341631
loop_
_publ_author_name
'Artetxe, Be\~nat'
'Reinoso, Santiago'
'San Felices, Leire'
'Vitoria, Pablo'
'Pache, Aroa'
'Mart\'in-Caballero, Jagoba'
'Guti\'errez-Zorrilla, Juan M'

_publ_section_title
;
 Functionalization of krebs-type polyoxometalates with n,o-chelating
 ligands: a systematic study.
;
_journal_issue 1
_journal_name_full 'Inorganic chemistry'
_journal_page_first 241
_journal_page_last 252
_journal_paper_doi 10.1021/ic502232v
_journal_volume 54
_journal_year 2015
_chemical_compound_source 'synthesis as described'
_chemical_formula_moiety 'C7.2 H97.2 N3.6 Na12 O120 Sb2 W20.2 Zn1.8'
_chemical_formula_sum 'C7.2 H97.2 N3.6 Na12 O120 Sb2 W20.2 Zn1.8'
_chemical_formula_weight 6505.7
_chemical_name_systematic
;
 ?
;
_space_group_IT_number 2
_symmetry_cell_setting triclinic
_symmetry_Int_Tables_number 2
_symmetry_space_group_name_Hall '-P 1'
_symmetry_space_group_name_H-M 'P -1'
_atom_sites_solution_hydrogens geom
_atom_sites_solution_primary direct
_atom_sites_solution_secondary difmap
_audit_creation_date 2014-01-07T19:27:36-00:00
_audit_creation_method 'WinGX routine CIF_UPDATE'
_cell_angle_alpha 68.890(2)
_cell_angle_beta 70.831(2)
_cell_angle_gamma 87.242(2)
_cell_formula_units_Z 1
_cell_length_a 13.8450(4)
_cell_length_b 14.6579(4)
_cell_length_c 15.7431(4)
_cell_measurement_reflns_used 12667
_cell_measurement_temperature 100(2)
_cell_measurement_theta_max 28.2614
_cell_measurement_theta_min 1.4679
_cell_measurement_wavelength 0.71073
_cell_volume 2806.29(14)
_computing_cell_refinement
;
        CrysAlisPro, Agilent Technologies,
        Version 1.171.35.21 (release 20-01-2012 CrysAlis171 .NET)
        (compiled Jan 23 2012,18:06:46)
;
_computing_data_collection
;
        CrysAlisPro, Agilent Technologies,
        Version 1.171.35.21 (release 20-01-2012 CrysAlis171 .NET)
        (compiled Jan 23 2012,18:06:46)
;
_computing_data_reduction
;
        CrysAlisPro, Agilent Technologies,
        Version 1.171.35.21 (release 20-01-2012 CrysAlis171 .NET)
        (compiled Jan 23 2012,18:06:46)
;
_computing_molecular_graphics 'Ortep-3 for Windows (Farrugia, 1997)'
_computing_publication_material 'WinGX publication routines (Farrugia, 1999)'
_computing_structure_refinement 'SHELXL-97 (Sheldrick, 1997)'
_computing_structure_solution 'OLEX2 (Dolomanov, 2009)'
_diffrn_ambient_temperature 100(2)
_diffrn_detector 'CCD plate'
_diffrn_detector_area_resol_mean 16.2439
_diffrn_detector_type Eos
_diffrn_measured_fraction_theta_full 0.999
_diffrn_measured_fraction_theta_max 0.999
_diffrn_measurement_device '\k-geometry diffractometer'
_diffrn_measurement_device_type 'SuperNova, Single source at offset'
_diffrn_measurement_method '\w scans'
_diffrn_orient_matrix_UB_11 0.0176868
_diffrn_orient_matrix_UB_12 -0.0009194
_diffrn_orient_matrix_UB_13 -0.0473615
_diffrn_orient_matrix_UB_21 -0.0043039
_diffrn_orient_matrix_UB_22 -0.0520272
_diffrn_orient_matrix_UB_23 0.0195394
_diffrn_orient_matrix_UB_31 -0.0512764
_diffrn_orient_matrix_UB_32 -0.0003456
_diffrn_orient_matrix_UB_33 0.0001704
_diffrn_radiation_monochromator mirror
_diffrn_radiation_probe x-ray
_diffrn_radiation_source 'SuperNova (Mo) X-ray Source'
_diffrn_radiation_type MoK\a
_diffrn_radiation_wavelength 0.71073
_diffrn_reflns_av_R_equivalents 0.0183
_diffrn_reflns_av_unetI/netI 0.0312
_diffrn_reflns_limit_h_max 17
_diffrn_reflns_limit_h_min -17
_diffrn_reflns_limit_k_max 18
_diffrn_reflns_limit_k_min -18
_diffrn_reflns_limit_l_max 19
_diffrn_reflns_limit_l_min -18
_diffrn_reflns_number 19508
_diffrn_reflns_theta_full 26.5
_diffrn_reflns_theta_max 26.5
_diffrn_reflns_theta_min 1.47
_exptl_absorpt_coefficient_mu 21.63
_exptl_absorpt_correction_T_max 0.424
_exptl_absorpt_correction_T_min 0.154
_exptl_absorpt_correction_type analytical
_exptl_absorpt_process_details
;
        CrysAlisPro, Agilent Technologies,
        Version 1.171.35.21 (release 20-01-2012 CrysAlis171 .NET)
        (compiled Jan 23 2012,18:06:46)
Analytical numeric absorption correction using a multifaceted crystal
                        model based on expressions derived by R.C. Clark & J.S.
        (Clark, R. C. & Reid, J. S. (1995). Acta Cryst. A51, 887-897)
;
_exptl_crystal_colour colourless
_exptl_crystal_density_diffrn 3.85
_exptl_crystal_density_method 'not measured'
_exptl_crystal_description prism
_exptl_crystal_F_000 2908
_exptl_crystal_size_max 0.1817
_exptl_crystal_size_mid 0.0673
_exptl_crystal_size_min 0.0473
_refine_diff_density_max 2.426
_refine_diff_density_min -1.551
_refine_diff_density_rms 0.237
_refine_ls_extinction_method none
_refine_ls_goodness_of_fit_ref 1.093
_refine_ls_hydrogen_treatment constr
_refine_ls_matrix_type full
_refine_ls_number_parameters 407
_refine_ls_number_reflns 11630
_refine_ls_number_restraints 0
_refine_ls_restrained_S_all 1.093
_refine_ls_R_factor_all 0.028
_refine_ls_R_factor_gt 0.0253
_refine_ls_shift/su_max 0.003
_refine_ls_shift/su_mean 0
_refine_ls_structure_factor_coef Fsqd
_refine_ls_weighting_details 'calc w=1/[\s^2^(Fo^2^)+(0.0181P)^2^+19.1928P] where P=(Fo^2^+2Fc^2^)/3'
_refine_ls_weighting_scheme calc
_refine_ls_wR_factor_gt 0.0555
_refine_ls_wR_factor_ref 0.0566
_reflns_number_gt 10873
_reflns_number_total 11630
_reflns_threshold_expression >2sigma(I)
_cod_data_source_file ic502232v_si_002.cif
_cod_data_source_block 1-SbZn
_cod_depositor_comments 'Adding full bibliography for 4341628--4341641.cif.'
_cod_original_cell_volume 2806.29(13)
_cod_database_code 4341631

loop_
_symmetry_equiv_pos_as_xyz
'x, y, z'
'-x, -y, -z'

loop_
_atom_site_label
_atom_site_type_symbol
_atom_site_fract_x
_atom_site_fract_y
_atom_site_fract_z
_atom_site_U_iso_or_equiv
_atom_site_adp_type
_atom_site_occupancy
_atom_site_symmetry_multiplicity
_atom_site_calc_flag
_atom_site_refinement_flags
_atom_site_disorder_assembly
_atom_site_disorder_group
W6 W 0.33826(2) 0.32016(2) 0.624641(18) 0.00822(6) Uani 1 1 d . . .
W9 W 0.24230(2) 0.15607(2) 0.532107(18) 0.00752(6) Uani 1 1 d . . .
W8 W 0.04308(2) -0.00277(2) 0.670958(18) 0.00788(6) Uani 1 1 d . . .
W1 W 0.17071(2) -0.069157(19) 0.962245(18) 0.00757(6) Uani 1 1 d . . .
W5 W 0.09888(2) 0.390888(19) 0.704583(18) 0.00787(6) Uani 1 1 d . . .
W3 W 0.28040(2) -0.05751(2) 0.730225(18) 0.00792(6) Uani 1 1 d . . .
W4 W 0.23519(2) 0.29947(2) 0.851399(18) 0.00768(6) Uani 1 1 d . . .
W7 W 0.00502(2) 0.23371(2) 0.607343(18) 0.00754(6) Uani 1 1 d . . .
W2 W 0.37398(2) 0.09136(2) 0.808593(18) 0.00841(6) Uani 1 1 d . . .
W10 W 0.07944(2) 0.12896(2) 1.077256(18) 0.01005(6) Uani 1 1 d . . .
Sb1 Sb 0.09323(3) 0.13071(3) 0.80758(3) 0.00609(9) Uani 1 1 d . . .
W11 W -0.16466(5) 0.28937(5) 0.80682(5) 0.0104(3) Uani 0.059(2) 1 d P . 2
Na1 Na 0.2975(2) 0.4331(2) 1.01812(19) 0.0147(6) Uiso 1 1 d . . .
Na5 Na 0.6573(2) 0.2726(2) 0.3909(2) 0.0168(6) Uiso 1 1 d . . .
Na4 Na 0.6556(2) 0.0797(2) 0.6798(2) 0.0174(6) Uiso 1 1 d . . .
Na2 Na 0.0473(2) 0.6705(2) 0.6387(2) 0.0172(6) Uiso 1 1 d . . .
Na3 Na -0.2615(2) 0.2918(2) 1.0448(2) 0.0250(7) Uiso 1 1 d . . .
Na6 Na -0.5686(2) 0.2339(3) 1.1207(2) 0.0273(7) Uiso 1 1 d . . .
O24 O 0.3105(3) 0.1823(3) 0.8662(3) 0.0095(9) Uiso 1 1 d . . .
O56 O 0.2469(3) 0.4179(3) 0.6082(3) 0.0100(9) Uiso 1 1 d . . .
O23 O 0.3959(3) 0.0029(3) 0.7385(3) 0.0099(9) Uiso 1 1 d . . .
O69 O 0.2969(3) 0.2623(3) 0.5496(3) 0.0085(9) Uiso 1 1 d . . .
O57 O 0.0734(3) 0.3383(3) 0.6166(3) 0.0085(9) Uiso 1 1 d . . .
O89 O 0.1545(3) 0.0452(3) 0.5506(3) 0.0097(9) Uiso 1 1 d . . .
O2S O 0.1846(3) 0.2559(3) 0.7464(3) 0.0075(9) Uiso 1 1 d . . .
O45 O 0.1598(3) 0.4038(3) 0.7970(3) 0.0093(9) Uiso 1 1 d . . .
O38 O 0.1501(3) -0.0689(3) 0.7196(3) 0.0101(10) Uiso 1 1 d . . .
O110 O 0.1312(3) 0.0207(3) 1.0169(3) 0.0104(10) Uiso 1 1 d . . .
O410 O 0.1178(3) 0.2174(3) 0.9400(3) 0.0101(10) Uiso 1 1 d . . .
O26 O 0.3825(3) 0.1953(3) 0.6857(3) 0.0101(10) Uiso 1 1 d . . .
O39 O 0.3021(3) 0.0651(3) 0.6134(3) 0.0084(9) Uiso 1 1 d . . .
O78 O -0.0324(3) 0.0996(3) 0.6173(3) 0.0097(9) Uiso 1 1 d . . .
O3T O 0.3430(4) -0.1394(4) 0.6795(3) 0.0136(10) Uiso 1 1 d . . .
O79 O 0.1363(3) 0.2334(3) 0.5007(3) 0.0091(9) Uiso 1 1 d . . .
O9T O 0.3261(3) 0.1682(4) 0.4188(3) 0.0110(10) Uiso 1 1 d . . .
O13 O 0.2403(4) -0.1325(4) 0.8605(3) 0.0118(10) Uiso 1 1 d . . .
O8T O -0.0113(4) -0.0968(4) 0.6575(3) 0.0141(10) Uiso 1 1 d . . .
O1S O 0.2114(3) 0.0493(3) 0.8152(3) 0.0083(9) Uiso 1 1 d . . .
O7T O -0.0601(4) 0.2952(4) 0.5284(3) 0.0115(10) Uiso 1 1 d . . .
O810 O -0.0303(3) -0.0165(3) 0.8003(3) 0.0102(9) Uiso 1 1 d . . .
O14W O 0.8061(4) 0.0596(4) 0.5675(3) 0.0136(10) Uiso 1 1 d . . .
O5M O -0.0152(3) 0.3279(4) 0.7983(3) 0.0114(10) Uiso 1 1 d . . .
O3S O 0.1093(3) 0.1341(3) 0.6753(3) 0.0074(9) Uiso 1 1 d . . .
O46 O 0.3480(3) 0.3519(3) 0.7309(3) 0.0104(10) Uiso 1 1 d . . .
O12 O 0.3189(3) -0.0174(3) 0.9240(3) 0.0104(10) Uiso 1 1 d . . .
O2T O 0.4984(4) 0.1007(4) 0.8065(3) 0.0138(10) Uiso 1 1 d . . .
O7M O -0.0873(4) 0.2110(4) 0.7249(3) 0.0123(10) Uiso 1 1 d . . .
O4T O 0.2731(4) 0.3486(4) 0.9201(3) 0.0125(10) Uiso 1 1 d . . .
O101 O 0.0518(3) -0.0888(4) 0.9456(3) 0.0107(10) Uiso 1 1 d . . .
O10A O 0.0132(4) 0.2168(4) 1.1190(4) 0.0175(11) Uiso 1 1 d . . .
O19W O 0.5815(4) -0.0886(4) 0.7295(4) 0.0191(11) Uiso 1 1 d . . .
O10B O 0.1984(4) 0.1405(4) 1.0890(4) 0.0173(11) Uiso 1 1 d . . .
O1T O 0.1741(4) -0.1753(4) 1.0582(3) 0.0136(10) Uiso 1 1 d . . .
O5T O 0.0696(4) 0.5107(4) 0.6595(3) 0.0145(10) Uiso 1 1 d . . .
O11W O -0.7405(4) 0.2791(4) 1.1493(4) 0.0177(11) Uiso 1 1 d . . .
O12W O 0.7605(4) 0.4023(4) 0.2436(4) 0.0175(11) Uiso 1 1 d . . .
O6T O 0.4512(4) 0.3845(4) 0.5399(3) 0.0120(10) Uiso 1 1 d . . .
O13W O 0.8172(4) 0.2119(4) 0.3993(4) 0.0222(12) Uiso 1 1 d . . .
O17W O 0.5644(4) 0.1482(4) 0.5525(4) 0.0202(11) Uiso 1 1 d . . .
O15W O 0.6622(4) 0.3862(4) 0.4715(4) 0.0200(11) Uiso 1 1 d . . .
O4W O -0.3332(4) 0.4085(4) 1.1098(4) 0.0202(11) Uiso 1 1 d . . .
O2W O 0.0381(4) 0.6464(4) 0.7980(4) 0.0227(12) Uiso 1 1 d . . .
O5W O -0.0816(4) 0.3393(4) 0.9917(4) 0.0279(13) Uiso 1 1 d . . .
O20W O 0.7453(4) 0.0491(4) 0.7949(4) 0.0232(12) Uiso 1 1 d . . .
O18W O 0.5001(4) 0.3201(4) 0.3599(4) 0.0252(13) Uiso 1 1 d . . .
O8W O -0.5420(4) 0.3477(4) 1.1900(4) 0.0242(12) Uiso 1 1 d . . .
O16W O 0.7153(4) 0.2462(4) 0.6251(4) 0.0237(12) Uiso 1 1 d . . .
O1W O 0.1181(5) 0.4701(5) 1.0308(4) 0.0313(14) Uiso 1 1 d . . .
O7W O -0.5306(4) 0.3877(5) 0.9743(4) 0.0288(13) Uiso 1 1 d . . .
O6W O -0.4009(5) 0.2044(5) 1.0474(4) 0.0314(14) Uiso 1 1 d . . .
O23W O 0.5273(6) 0.3246(6) 0.8156(5) 0.0481(18) Uiso 1 1 d . . .
O10W O -0.6037(11) 0.1165(12) 1.0488(11) 0.015(5) Uiso 0.35(2) 1 d P A 2
O9W O -0.5844(10) 0.1745(12) 1.0045(10) 0.060(4) Uiso 0.65(2) 1 d P A 1
O24W O -0.5632(16) -0.0339(17) 1.0396(15) 0.135(9) Uiso 0.65(2) 1 d P A 1
O22W O 0.5165(7) 0.4878(7) 0.6591(6) 0.065(2) Uiso 1 1 d . . .
Zn1 Zn -0.16466(5) 0.28937(5) 0.80682(5) 0.0104(3) Uani 0.941(2) 1 d P . 1
O3W O -0.1114(4) 0.7397(4) 0.6711(3) 0.0154(10) Uiso 1 1 d . . .
O1L O -0.2450(4) 0.3723(4) 0.8881(4) 0.0138(11) Uiso 0.941(2) 1 d P . 1
N3 N -0.1770(4) 0.4163(4) 0.6957(4) 0.0097(12) Uiso 0.941(2) 1 d P . 1
N1 N -0.1941(5) 0.5492(5) 0.5792(4) 0.0144(13) Uiso 0.941(2) 1 d P . 1
H1 H -0.1869 0.5907 0.5205 0.017 Uiso 0.941(2) 1 calc PR . 1
C6 C -0.2775(5) 0.4513(5) 0.8418(5) 0.0097(14) Uiso 0.941(2) 1 d P . 1
C4 C -0.2381(5) 0.4795(5) 0.7349(5) 0.0089(14) Uiso 0.941(2) 1 d P . 1
C2 C -0.1536(6) 0.4625(6) 0.6016(5) 0.0134(15) Uiso 0.941(2) 1 d P . 1
H2 H -0.1125 0.4371 0.555 0.016 Uiso 0.941(2) 1 calc PR . 1
C5 C -0.2483(6) 0.5618(6) 0.6628(5) 0.0129(15) Uiso 0.941(2) 1 d P . 1
H5 H -0.2854 0.6164 0.6698 0.015 Uiso 0.941(2) 1 calc PR . 1
O2L O -0.3362(4) 0.5038(4) 0.8783(4) 0.0129(11) Uiso 0.941(2) 1 d P . 1
O1 O -0.3075(5) 0.2214(5) 0.8319(4) 0.0330(14) Uiso 1 1 d . . .
O21W O 0.4887(9) 0.0161(8) 0.4896(8) 0.017(2) Uiso 0.5 1 d P . .

loop_
_atom_site_aniso_label
_atom_site_aniso_U_11
_atom_site_aniso_U_22
_atom_site_aniso_U_33
_atom_site_aniso_U_23
_atom_site_aniso_U_13
_atom_site_aniso_U_12
W6 0.00947(13) 0.00533(13) 0.00509(12) 0.00061(10) 0.00110(10) -0.00161(10)
W9 0.00887(13) 0.00580(13) 0.00421(12) -0.00008(10) 0.00054(10) 0.00055(10)
W8 0.00959(13) 0.00580(13) 0.00566(12) -0.00094(10) -0.00042(10) -0.00036(10)
W1 0.00915(13) 0.00476(13) 0.00452(12) 0.00049(10) 0.00068(10) 0.00070(10)
W5 0.01065(13) 0.00406(13) 0.00570(12) 0.00026(10) -0.00091(10) 0.00026(10)
W3 0.00924(13) 0.00603(13) 0.00501(12) -0.00041(10) 0.00007(10) 0.00167(10)
W4 0.00945(13) 0.00599(13) 0.00503(12) -0.00072(10) -0.00033(10) -0.00133(10)
W7 0.00850(13) 0.00695(13) 0.00487(12) -0.00081(10) -0.00099(10) 0.00156(10)
W2 0.00798(13) 0.00677(13) 0.00662(12) -0.00015(10) -0.00003(10) -0.00002(10)
W10 0.01342(14) 0.00724(13) 0.00624(12) -0.00132(10) -0.00004(10) -0.00201(11)
Sb1 0.0077(2) 0.0036(2) 0.00414(19) 0.00013(16) -0.00013(16) 0.00022(17)
W11 0.0115(4) 0.0085(4) 0.0068(4) -0.0007(3) -0.0002(3) 0.0028(3)
Zn1 0.0115(4) 0.0085(4) 0.0068(4) -0.0007(3) -0.0002(3) 0.0028(3)

loop_
_atom_type_symbol
_atom_type_description
_atom_type_scat_dispersion_real
_atom_type_scat_dispersion_imag
_atom_type_scat_source
C C 0.0033 0.0016 'International Tables Vol C Tables 4.2.6.8 and 6.1.1.4'
H H 0 0 'International Tables Vol C Tables 4.2.6.8 and 6.1.1.4'
N N 0.0061 0.0033 'International Tables Vol C Tables 4.2.6.8 and 6.1.1.4'
Na Na 0.0362 0.0249 'International Tables Vol C Tables 4.2.6.8 and 6.1.1.4'
O O 0.0106 0.006 'International Tables Vol C Tables 4.2.6.8 and 6.1.1.4'
Sb Sb -0.5866 1.5461 'International Tables Vol C Tables 4.2.6.8 and 6.1.1.4'
W W -0.849 6.8722 'International Tables Vol C Tables 4.2.6.8 and 6.1.1.4'
Zn Zn 0.2839 1.4301 'International Tables Vol C Tables 4.2.6.8 and 6.1.1.4'

loop_
_exptl_crystal_face_index_h
_exptl_crystal_face_index_k
_exptl_crystal_face_index_l
_exptl_crystal_face_perp_dist
-1 5 20 0.0263
1 -5 -20 0.0295
-20 -1 -8 0.0961
20 1 7 0.082
0 21 7 0.0161
0 -21 -7 0.0311
-15 12 -3 0.0709

loop_
_geom_angle_atom_site_label_1
_geom_angle_atom_site_label_2
_geom_angle_atom_site_label_3
_geom_angle
_geom_angle_site_symmetry_1
_geom_angle_site_symmetry_3
O6T W6 O56 100.5(2) . .
O6T W6 O69 99.8(2) . .
O56 W6 O69 92.63(19) . .
O6T W6 O26 102.8(2) . .
O56 W6 O26 156.4(2) . .
O69 W6 O26 87.52(19) . .
O6T W6 O46 96.8(2) . .
O56 W6 O46 87.47(19) . .
O69 W6 O46 163.13(19) . .
O26 W6 O46 85.71(19) . .
O6T W6 O2S 170.5(2) . .
O56 W6 O2S 73.56(18) . .
O69 W6 O2S 88.09(17) . .
O26 W6 O2S 82.87(18) . .
O46 W6 O2S 75.74(17) . .
O9T W9 O39 102.3(2) . .
O9T W9 O79 101.6(2) . .
O39 W9 O79 155.52(19) . .
O9T W9 O69 99.9(2) . .
O39 W9 O69 91.75(19) . .
O79 W9 O69 89.47(19) . .
O9T W9 O89 97.4(2) . .
O39 W9 O89 86.43(19) . .
O79 W9 O89 85.20(19) . .
O69 W9 O89 162.65(19) . .
O9T W9 O3S 170.62(18) . .
O39 W9 O3S 83.28(17) . .
O79 W9 O3S 72.35(17) . .
O69 W9 O3S 87.36(17) . .
O89 W9 O3S 75.29(17) . .
O8T W8 O78 98.9(2) . .
O8T W8 O810 103.2(2) . .
O78 W8 O810 94.44(19) . .
O8T W8 O89 100.7(2) . .
O78 W8 O89 88.37(19) . .
O810 W8 O89 155.18(19) . .
O8T W8 O38 100.4(2) . .
O78 W8 O38 160.0(2) . .
O810 W8 O38 86.11(19) . .
O89 W8 O38 83.07(19) . .
O8T W8 O3S 173.54(19) . .
O78 W8 O3S 75.11(18) . .
O810 W8 O3S 79.94(18) . .
O89 W8 O3S 76.97(18) . .
O38 W8 O3S 85.32(18) . .
O1T W1 O110 103.9(2) . .
O1T W1 O101 103.5(2) . .
O110 W1 O101 97.7(2) . .
O1T W1 O12 96.2(2) . .
O110 W1 O12 88.3(2) . .
O101 W1 O12 157.27(19) . .
O1T W1 O13 92.5(2) . .
O110 W1 O13 161.2(2) . .
O101 W1 O13 86.99(19) . .
O12 W1 O13 80.87(18) . .
O1T W1 O1S 161.9(2) . .
O110 W1 O1S 90.12(19) . .
O101 W1 O1S 85.56(18) . .
O12 W1 O1S 72.47(17) . .
O13 W1 O1S 72.07(17) . .
O1T W1 Na3 51.41(17) . 2_557
O110 W1 Na3 154.41(15) . 2_557
O101 W1 Na3 95.41(16) . 2_557
O12 W1 Na3 88.00(14) . 2_557
O13 W1 Na3 41.09(14) . 2_557
O1S W1 Na3 112.78(13) . 2_557
O5T W5 O5M 105.2(2) . .
O5T W5 O57 101.3(2) . .
O5M W5 O57 91.7(2) . .
O5T W5 O45 98.3(2) . .
O5M W5 O45 92.32(19) . .
O57 W5 O45 158.15(19) . .
O5T W5 O56 93.7(2) . .
O5M W5 O56 161.1(2) . .
O57 W5 O56 83.44(18) . .
O45 W5 O56 85.84(18) . .
O5T W5 O2S 163.0(2) . .
O5M W5 O2S 90.22(19) . .
O57 W5 O2S 85.12(17) . .
O45 W5 O2S 73.39(17) . .
O56 W5 O2S 71.18(17) . .
O3T W3 O13 101.9(2) . .
O3T W3 O38 100.4(2) . .
O13 W3 O38 94.9(2) . .
O3T W3 O23 99.1(2) . .
O13 W3 O23 90.7(2) . .
O38 W3 O23 158.0(2) . .
O3T W3 O39 101.6(2) . .
O13 W3 O39 156.3(2) . .
O38 W3 O39 84.20(19) . .
O23 W3 O39 82.14(18) . .
O3T W3 O1S 170.93(18) . .
O13 W3 O1S 72.80(18) . .
O38 W3 O1S 87.49(17) . .
O23 W3 O1S 73.92(17) . .
O39 W3 O1S 83.45(17) . .
O4T W4 O410 103.3(2) . .
O4T W4 O45 99.1(2) . .
O410 W4 O45 94.5(2) . .
O4T W4 O46 99.9(2) . .
O410 W4 O46 156.09(19) . .
O45 W4 O46 87.27(19) . .
O4T W4 O24 101.1(2) . .
O410 W4 O24 87.5(2) . .
O45 W4 O24 158.72(18) . .
O46 W4 O24 82.65(19) . .
O4T W4 O2S 172.1(2) . .
O410 W4 O2S 81.27(17) . .
O45 W4 O2S 73.99(17) . .
O46 W4 O2S 76.30(17) . .
O24 W4 O2S 85.41(17) . .
O7T W7 O7M 104.2(2) . .
O7T W7 O57 103.0(2) . .
O7M W7 O57 90.7(2) . .
O7T W7 O78 95.6(2) . .
O7M W7 O78 89.6(2) . .
O57 W7 O78 160.72(18) . .
O7T W7 O79 94.33(19) . .
O7M W7 O79 161.43(19) . .
O57 W7 O79 86.43(19) . .
O78 W7 O79 87.21(18) . .
O7T W7 O3S 162.63(19) . .
O7M W7 O3S 89.81(18) . .
O57 W7 O3S 86.80(17) . .
O78 W7 O3S 73.93(17) . .
O79 W7 O3S 71.72(16) . .
O2T W2 O12 100.4(2) . .
O2T W2 O24 102.5(2) . .
O12 W2 O24 93.0(2) . .
O2T W2 O23 96.7(2) . .
O12 W2 O23 88.5(2) . .
O24 W2 O23 160.19(19) . .
O2T W2 O26 100.4(2) . .
O12 W2 O26 159.01(19) . .
O24 W2 O26 85.73(19) . .
O23 W2 O26 85.87(19) . .
O2T W2 O1S 169.6(2) . .
O12 W2 O1S 73.40(17) . .
O24 W2 O1S 86.34(18) . .
O23 W2 O1S 75.16(17) . .
O26 W2 O1S 85.61(17) . .
O10B W10 O10A 102.4(2) . .
O10B W10 O810 92.8(2) . 2_557
O10A W10 O810 97.1(2) . 2_557
O10B W10 O410 96.3(2) . .
O10A W10 O410 93.2(2) . .
O810 W10 O410 164.38(19) 2_557 .
O10B W10 O101 167.5(2) . 2_557
O10A W10 O101 90.1(2) . 2_557
O810 W10 O101 84.34(18) 2_557 2_557
O410 W10 O101 83.98(18) . 2_557
O10B W10 O110 90.3(2) . .
O10A W10 O110 167.1(2) . .
O810 W10 O110 84.19(18) 2_557 .
O410 W10 O110 83.16(18) . .
O101 W10 O110 77.29(18) 2_557 .
O1S Sb1 O3S 92.38(18) . .
O1S Sb1 O2S 91.98(18) . .
O3S Sb1 O2S 88.97(18) . .
O7M W11 O1 92.0(2) . .
O7M W11 O5M 83.07(18) . .
O1 W11 O5M 168.1(2) . .
O7M W11 O1T 94.46(19) . 2_557
O1 W11 O1T 83.2(2) . 2_557
O5M W11 O1T 86.31(18) . 2_557
O7M W11 Na3 144.58(14) . .
O1 W11 Na3 88.38(17) . .
O5M W11 Na3 89.42(13) . .
O1T W11 Na3 50.41(14) 2_557 .
O2L Na1 O11W 86.29(19) 2_567 1_655
O2L Na1 O7W 88.4(2) 2_567 1_655
O11W Na1 O7W 86.1(2) 1_655 1_655
O2L Na1 O4W 91.9(2) 2_567 2_567
O11W Na1 O4W 177.8(2) 1_655 2_567
O7W Na1 O4W 95.1(2) 1_655 2_567
O2L Na1 O4T 171.3(2) 2_567 .
O11W Na1 O4T 87.73(19) 1_655 .
O7W Na1 O4T 85.0(2) 1_655 .
O4W Na1 O4T 94.18(19) 2_567 .
O2L Na1 O1W 105.1(2) 2_567 .
O11W Na1 O1W 97.1(2) 1_655 .
O7W Na1 O1W 166.3(2) 1_655 .
O4W Na1 O1W 82.2(2) 2_567 .
O4T Na1 O1W 81.9(2) . .
O2L Na1 Na6 82.86(15) 2_567 1_655
O11W Na1 Na6 41.74(14) 1_655 1_655
O7W Na1 Na6 44.59(16) 1_655 1_655
O4W Na1 Na6 139.26(17) 2_567 1_655
O4T Na1 Na6 88.51(15) . 1_655
O1W Na1 Na6 138.23(18) . 1_655
O2L Na1 Na3 66.98(15) 2_567 2_567
O11W Na1 Na3 142.87(16) 1_655 2_567
O7W Na1 Na3 116.87(18) 1_655 2_567
O4W Na1 Na3 34.97(14) 2_567 2_567
O4T Na1 Na3 121.11(15) . 2_567
O1W Na1 Na3 67.73(17) . 2_567
Na6 Na1 Na3 146.30(11) 1_655 2_567
O13W Na5 O18W 169.1(2) . .
O13W Na5 O12W 84.9(2) . .
O18W Na5 O12W 92.8(2) . .
O13W Na5 O15W 93.9(2) . .
O18W Na5 O15W 96.6(2) . .
O12W Na5 O15W 85.5(2) . .
O13W Na5 O17W 91.3(2) . .
O18W Na5 O17W 92.1(2) . .
O12W Na5 O17W 172.3(2) . .
O15W Na5 O17W 88.05(19) . .
O13W Na5 O3T 82.18(19) . 2_656
O18W Na5 O3T 87.66(19) . 2_656
O12W Na5 O3T 98.50(19) . 2_656
O15W Na5 O3T 174.0(2) . 2_656
O17W Na5 O3T 87.58(19) . 2_656
O13W Na5 Na2 31.59(15) . 2_666
O18W Na5 Na2 152.40(18) . 2_666
O12W Na5 Na2 62.31(14) . 2_666
O15W Na5 Na2 71.15(14) . 2_666
O17W Na5 Na2 111.47(15) . 2_666
O3T Na5 Na2 106.78(14) 2_656 2_666
O14W Na4 O16W 87.6(2) . .
O14W Na4 O20W 89.32(19) . .
O16W Na4 O20W 86.3(2) . .
O14W Na4 O19W 94.1(2) . .
O16W Na4 O19W 174.8(2) . .
O20W Na4 O19W 98.7(2) . .
O14W Na4 O2T 177.1(2) . .
O16W Na4 O2T 91.9(2) . .
O20W Na4 O2T 87.79(19) . .
O19W Na4 O2T 86.68(19) . .
O14W Na4 O17W 93.10(19) . .
O16W Na4 O17W 82.8(2) . .
O20W Na4 O17W 168.7(2) . .
O19W Na4 O17W 92.13(19) . .
O2T Na4 O17W 89.67(18) . .
O5T Na2 O3W 125.8(2) . .
O5T Na2 O2W 93.2(2) . .
O3W Na2 O2W 87.4(2) . .
O5T Na2 O13W 123.6(2) . 2_666
O3W Na2 O13W 110.1(2) . 2_666
O2W Na2 O13W 81.7(2) . 2_666
O5T Na2 O7T 89.66(19) . 2_566
O3W Na2 O7T 92.07(18) . 2_566
O2W Na2 O7T 176.8(2) . 2_566
O13W Na2 O7T 95.59(19) 2_666 2_566
O5T Na2 Na5 92.55(15) . 2_666
O3W Na2 Na5 139.58(17) . 2_666
O2W Na2 Na5 77.09(15) . 2_666
O13W Na2 Na5 31.43(14) 2_666 2_666
O7T Na2 Na5 101.42(14) 2_566 2_666
O1L Na3 O4W 100.7(2) . .
O1L Na3 O13 135.9(2) . 2_557
O4W Na3 O13 122.9(2) . 2_557
O1L Na3 O6W 84.1(2) . .
O4W Na3 O6W 105.3(2) . .
O13 Na3 O6W 79.3(2) 2_557 .
O1L Na3 O5W 84.2(2) . .
O4W Na3 O5W 101.5(2) . .
O13 Na3 O5W 92.0(2) 2_557 .
O6W Na3 O5W 152.3(3) . .
O1L Na3 O1T 70.75(19) . 2_557
O4W Na3 O1T 171.4(2) . 2_557
O13 Na3 O1T 65.64(17) 2_557 2_557
O6W Na3 O1T 75.3(2) . 2_557
O5W Na3 O1T 77.16(19) . 2_557
O1L Na3 W1 100.53(17) . 2_557
O4W Na3 W1 158.69(18) . 2_557
O13 Na3 W1 35.76(12) 2_557 2_557
O6W Na3 W1 75.30(18) . 2_557
O5W Na3 W1 82.27(17) . 2_557
O1T Na3 W1 29.89(11) 2_557 2_557
O1L Na3 W11 33.89(14) . .
O4W Na3 W11 134.31(18) . .
O13 Na3 W11 102.74(15) 2_557 .
O6W Na3 W11 80.72(17) . .
O5W Na3 W11 75.58(16) . .
O1T Na3 W11 37.11(11) 2_557 .
W1 Na3 W11 67.00(6) 2_557 .
O1L Na3 Na1 66.68(16) . 2_567
O4W Na3 Na1 36.37(14) . 2_567
O13 Na3 Na1 156.94(17) 2_557 2_567
O6W Na3 Na1 112.50(19) . 2_567
O5W Na3 Na1 85.47(17) . 2_567
O1T Na3 Na1 135.28(15) 2_557 2_567
W1 Na3 Na1 163.19(11) 2_557 2_567
W11 Na3 Na1 98.82(9) . 2_567
O1L Na3 Na6 92.36(16) . .
O4W Na3 Na6 75.95(16) . .
O13 Na3 Na6 92.68(15) 2_557 .
O6W Na3 Na6 29.51(16) . .
O5W Na3 Na6 175.3(2) . .
O1T Na3 Na6 104.74(14) 2_557 .
W1 Na3 Na6 101.53(9) 2_557 .
W11 Na3 Na6 103.26(9) . .
Na1 Na3 Na6 90.25(9) 2_567 .
O6W Na6 O9W 77.1(4) . .
O6W Na6 O11W 163.4(2) . .
O9W Na6 O11W 89.7(3) . .
O6W Na6 O8W 101.6(2) . .
O9W Na6 O8W 159.5(5) . .
O11W Na6 O8W 87.2(2) . .
O6W Na6 O7W 83.9(2) . .
O9W Na6 O7W 78.5(4) . .
O11W Na6 O7W 83.7(2) . .
O8W Na6 O7W 81.0(2) . .
O6W Na6 O19W 90.7(2) . 2_557
O9W Na6 O19W 107.6(4) . 2_557
O11W Na6 O19W 103.0(2) . 2_557
O8W Na6 O19W 92.8(2) . 2_557
O7W Na6 O19W 170.8(2) . 2_557
O6W Na6 O10W 80.6(4) . .
O9W Na6 O10W 20.2(4) . .
O11W Na6 O10W 90.4(4) . .
O8W Na6 O10W 177.7(4) . .
O7W Na6 O10W 98.6(4) . .
O19W Na6 O10W 87.8(4) 2_557 .
O6W Na6 Na1 125.7(2) . 1_455
O9W Na6 Na1 85.4(4) . 1_455
O11W Na6 Na1 41.81(14) . 1_455
O8W Na6 Na1 78.83(17) . 1_455
O7W Na6 Na1 42.06(15) . 1_455
O19W Na6 Na1 143.53(17) 2_557 1_455
O10W Na6 Na1 99.3(4) . 1_455
O6W Na6 Na3 29.83(16) . .
O9W Na6 Na3 104.0(3) . .
O11W Na6 Na3 153.34(19) . .
O8W Na6 Na3 71.90(16) . .
O7W Na6 Na3 76.97(16) . .
O19W Na6 Na3 94.67(15) 2_557 .
O10W Na6 Na3 110.3(3) . .
Na1 Na6 Na3 115.57(11) 1_455 .
W2 O24 W4 145.9(2) . .
W6 O56 W5 119.1(2) . .
W3 O23 W2 120.0(2) . .
W9 O69 W6 152.9(3) . .
W7 O57 W5 144.9(2) . .
W8 O89 W9 116.0(2) . .
Sb1 O2S W5 112.80(19) . .
Sb1 O2S W4 114.51(19) . .
W5 O2S W4 94.40(17) . .
Sb1 O2S W6 138.1(2) . .
W5 O2S W6 96.11(17) . .
W4 O2S W6 91.58(16) . .
W4 O45 W5 118.2(2) . .
W3 O38 W8 147.2(3) . .
W1 O110 W10 177.1(3) . .
W4 O410 W10 134.0(2) . .
W6 O26 W2 145.7(3) . .
W9 O39 W3 146.6(2) . .
W8 O78 W7 116.9(2) . .
W3 O3T Na5 151.0(3) . 2_656
W9 O79 W7 119.8(2) . .
W3 O13 W1 120.3(2) . .
W3 O13 Na3 136.2(3) . 2_557
W1 O13 Na3 103.1(2) . 2_557
Sb1 O1S W1 109.32(19) . .
Sb1 O1S W2 129.9(2) . .
W1 O1S W2 95.21(16) . .
Sb1 O1S W3 128.0(2) . .
W1 O1S W3 94.80(17) . .
W2 O1S W3 90.78(15) . .
W7 O7T Na2 138.5(3) . 2_566
W8 O810 W10 134.2(3) . 2_557
W5 O5M W11 135.9(2) . .
Sb1 O3S W7 113.4(2) . .
Sb1 O3S W8 115.2(2) . .
W7 O3S W8 94.07(16) . .
Sb1 O3S W9 137.5(2) . .
W7 O3S W9 96.11(16) . .
W8 O3S W9 91.23(15) . .
W6 O46 W4 116.1(2) . .
W2 O12 W1 118.5(2) . .
W2 O2T Na4 125.4(2) . .
W7 O7M W11 138.4(3) . .
W4 O4T Na1 169.3(3) . .
W1 O101 W10 172.2(3) . 2_557
Na4 O19W Na6 128.9(2) . 2_557
W1 O1T Zn1 168.8(3) . 2_557
W1 O1T W11 168.8(3) . 2_557
Zn1 O1T W11 0.00(4) 2_557 2_557
W1 O1T Na3 98.7(2) . 2_557
Zn1 O1T Na3 92.48(19) 2_557 2_557
W11 O1T Na3 92.48(19) 2_557 2_557
W5 O5T Na2 161.7(3) . .
Na6 O11W Na1 96.4(2) . 1_455
Na5 O13W Na2 117.0(3) . 2_666
Na5 O17W Na4 120.1(2) . .
Na3 O4W Na1 108.7(2) . 2_567
Na1 O7W Na6 93.3(2) 1_455 .
Na6 O6W Na3 120.7(3) . .
C6 O1L Na3 134.5(5) . .
C2 N3 C4 103.8(6) . .
C2 N1 C5 108.1(6) . .
C2 N1 H1 126 . .
C5 N1 H1 126 . .
O2L C6 O1L 125.7(6) . .
O2L C6 C4 119.8(6) . .
O1L C6 C4 114.5(6) . .
C5 C4 N3 110.2(6) . .
C5 C4 C6 131.0(7) . .
N3 C4 C6 118.7(6) . .
N3 C2 N1 112.4(7) . .
N3 C2 H2 123.8 . .
N1 C2 H2 123.8 . .
N1 C5 C4 105.4(7) . .
N1 C5 H5 127.3 . .
C4 C5 H5 127.3 . .
C6 O2L Na1 121.2(4) . 2_567

loop_
_geom_bond_atom_site_label_1
_geom_bond_atom_site_label_2
_geom_bond_distance
_geom_bond_site_symmetry_2
W6 O6T 1.726(5) .
W6 O56 1.868(5) .
W6 O69 1.912(4) .
W6 O26 1.913(5) .
W6 O46 1.936(4) .
W6 O2S 2.303(4) .
W9 O9T 1.730(4) .
W9 O39 1.861(4) .
W9 O79 1.896(4) .
W9 O69 1.905(5) .
W9 O89 1.955(5) .
W9 O3S 2.321(4) .
W8 O8T 1.711(5) .
W8 O78 1.891(5) .
W8 O810 1.893(4) .
W8 O89 1.920(4) .
W8 O38 1.948(4) .
W8 O3S 2.278(4) .
W1 O1T 1.747(5) .
W1 O110 1.792(5) .
W1 O101 1.802(4) .
W1 O12 2.040(5) .
W1 O13 2.080(5) .
W1 O1S 2.244(4) .
W1 Na3 3.466(3) 2_557
W5 O5T 1.725(5) .
W5 O5M 1.776(5) .
W5 O57 1.937(4) .
W5 O45 1.971(4) .
W5 O56 2.065(5) .
W5 O2S 2.259(4) .
W3 O3T 1.723(5) .
W3 O13 1.847(5) .
W3 O38 1.886(4) .
W3 O23 1.927(4) .
W3 O39 2.003(4) .
W3 O1S 2.383(4) .
W4 O4T 1.713(5) .
W4 O410 1.878(5) .
W4 O45 1.910(4) .
W4 O46 1.936(5) .
W4 O24 1.947(5) .
W4 O2S 2.280(4) .
W7 O7T 1.738(4) .
W7 O7M 1.792(5) .
W7 O57 1.913(5) .
W7 O78 1.995(5) .
W7 O79 2.030(4) .
W7 O3S 2.248(4) .
W2 O2T 1.723(5) .
W2 O12 1.883(5) .
W2 O24 1.900(5) .
W2 O23 1.941(5) .
W2 O26 1.955(5) .
W2 O1S 2.322(4) .
W10 O10B 1.739(5) .
W10 O10A 1.741(5) .
W10 O810 1.963(5) 2_557
W10 O410 1.982(4) .
W10 O101 2.112(4) 2_557
W10 O110 2.113(5) .
Sb1 O1S 1.988(4) .
Sb1 O3S 2.002(4) .
Sb1 O2S 2.011(5) .
W11 O7M 2.043(5) .
W11 O1 2.110(6) .
W11 O5M 2.120(5) .
W11 O1T 2.146(5) 2_557
W11 Na3 3.553(3) .
Na1 O2L 2.347(6) 2_567
Na1 O11W 2.384(6) 1_655
Na1 O7W 2.384(6) 1_655
Na1 O4W 2.403(6) 2_567
Na1 O4T 2.406(5) .
Na1 O1W 2.475(7) .
Na1 Na6 3.553(4) 1_655
Na1 Na3 3.840(4) 2_567
Na5 O13W 2.372(6) .
Na5 O18W 2.401(6) .
Na5 O12W 2.438(6) .
Na5 O15W 2.445(6) .
Na5 O17W 2.487(6) .
Na5 O3T 2.569(6) 2_656
Na5 Na2 4.054(4) 2_666
Na4 O14W 2.335(6) .
Na4 O16W 2.365(6) .
Na4 O20W 2.422(6) .
Na4 O19W 2.464(6) .
Na4 O2T 2.517(6) .
Na4 O17W 2.590(6) .
Na2 O5T 2.266(6) .
Na2 O3W 2.354(6) .
Na2 O2W 2.364(6) .
Na2 O13W 2.383(6) 2_666
Na2 O7T 2.440(5) 2_566
Na2 Na5 4.054(4) 2_666
Na3 O1L 2.256(6) .
Na3 O4W 2.323(6) .
Na3 O13 2.340(6) 2_557
Na3 O6W 2.349(7) .
Na3 O5W 2.402(7) .
Na3 O1T 2.741(6) 2_557
Na3 W1 3.466(3) 2_557
Na3 Na1 3.840(4) 2_567
Na3 Na6 4.063(5) .
Na6 O6W 2.327(7) .
Na6 O9W 2.363(13) .
Na6 O11W 2.381(6) .
Na6 O8W 2.397(6) .
Na6 O7W 2.499(7) .
Na6 O19W 2.504(6) 2_557
Na6 O10W 2.514(15) .
Na6 Na1 3.553(4) 1_455
O3T Na5 2.569(6) 2_656
O13 Na3 2.340(6) 2_557
O7T Na2 2.440(5) 2_566
O810 W10 1.963(5) 2_557
O101 W10 2.112(4) 2_557
O19W Na6 2.504(6) 2_557
O1T Zn1 2.146(5) 2_557
O1T W11 2.146(5) 2_557
O1T Na3 2.741(6) 2_557
O11W Na1 2.384(6) 1_455
O13W Na2 2.383(6) 2_666
O4W Na1 2.403(6) 2_567
O7W Na1 2.384(6) 1_455
O1L C6 1.277(9) .
N3 C2 1.320(9) .
N3 C4 1.395(9) .
N1 C2 1.339(10) .
N1 C5 1.358(9) .
N1 H1 0.88 .
C6 O2L 1.239(9) .
C6 C4 1.490(9) .
C4 C5 1.365(10) .
C2 H2 0.95 .
C5 H5 0.95 .
O2L Na1 2.347(6) 2_567
O21W O21W 0.608(18) 2_656

loop_
_geom_torsion_atom_site_label_1
_geom_torsion_atom_site_label_2
_geom_torsion_atom_site_label_3
_geom_torsion_atom_site_label_4
_geom_torsion
_geom_torsion_site_symmetry_1
_geom_torsion_site_symmetry_4
O7M W11 Na3 O1L -179.6(3) . .
O1 W11 Na3 O1L -88.5(3) . .
O5M W11 Na3 O1L 103.3(3) . .
O1T W11 Na3 O1L -171.0(3) 2_557 .
O7M W11 Na3 O4W 171.2(3) . .
O1 W11 Na3 O4W -97.6(3) . .
O5M W11 Na3 O4W 94.1(3) . .
O1T W11 Na3 O4W 179.8(3) 2_557 .
O7M W11 Na3 O13 -9.7(3) . 2_557
O1 W11 Na3 O13 81.5(2) . 2_557
O5M W11 Na3 O13 -86.8(2) . 2_557
O1T W11 Na3 O13 -1.1(2) 2_557 2_557
O7M W11 Na3 O6W -86.4(3) . .
O1 W11 Na3 O6W 4.8(2) . .
O5M W11 Na3 O6W -163.5(2) . .
O1T W11 Na3 O6W -77.8(2) 2_557 .
O7M W11 Na3 O5W 79.1(3) . .
O1 W11 Na3 O5W 170.2(2) . .
O5M W11 Na3 O5W 2.0(2) . .
O1T W11 Na3 O5W 87.7(2) 2_557 .
O7M W11 Na3 O1T -8.6(3) . 2_557
O1 W11 Na3 O1T 82.6(2) . 2_557
O5M W11 Na3 O1T -85.7(2) . 2_557
O7M W11 Na3 W1 -8.5(3) . 2_557
O1 W11 Na3 W1 82.63(18) . 2_557
O5M W11 Na3 W1 -85.63(14) . 2_557
O1T W11 Na3 W1 0.06(16) 2_557 2_557
O7M W11 Na3 Na1 162.1(2) . 2_567
O1 W11 Na3 Na1 -106.79(19) . 2_567
O5M W11 Na3 Na1 84.95(15) . 2_567
O1T W11 Na3 Na1 170.64(19) 2_557 2_567
O7M W11 Na3 Na6 -105.6(2) . .
O1 W11 Na3 Na6 -14.44(19) . .
O5M W11 Na3 Na6 177.30(15) . .
O1T W11 Na3 Na6 -97.01(19) 2_557 .
O1L Na3 Na6 O6W 73.6(3) . .
O4W Na3 Na6 O6W 174.1(4) . .
O13 Na3 Na6 O6W -62.6(3) 2_557 .
O5W Na3 Na6 O6W 116(2) . .
O1T Na3 Na6 O6W 2.9(3) 2_557 .
W1 Na3 Na6 O6W -27.6(3) 2_557 .
W11 Na3 Na6 O6W 41.2(3) . .
Na1 Na3 Na6 O6W 140.3(3) 2_567 .
O1L Na3 Na6 O9W 47.3(4) . .
O4W Na3 Na6 O9W 147.8(4) . .
O13 Na3 Na6 O9W -88.9(4) 2_557 .
O6W Na3 Na6 O9W -26.3(5) . .
O5W Na3 Na6 O9W 90(2) . .
O1T Na3 Na6 O9W -23.4(4) 2_557 .
W1 Na3 Na6 O9W -53.9(4) 2_557 .
W11 Na3 Na6 O9W 14.9(4) . .
Na1 Na3 Na6 O9W 114.0(4) 2_567 .
O1L Na3 Na6 O11W -71.6(4) . .
O4W Na3 Na6 O11W 28.9(4) . .
O13 Na3 Na6 O11W 152.2(4) 2_557 .
O6W Na3 Na6 O11W -145.2(5) . .
O5W Na3 Na6 O11W -29(2) . .
O1T Na3 Na6 O11W -142.3(4) 2_557 .
W1 Na3 Na6 O11W -172.8(4) 2_557 .
W11 Na3 Na6 O11W -104.0(4) . .
Na1 Na3 Na6 O11W -4.9(4) 2_567 .
O1L Na3 Na6 O8W -111.8(2) . .
O4W Na3 Na6 O8W -11.3(2) . .
O13 Na3 Na6 O8W 112.0(2) 2_557 .
O6W Na3 Na6 O8W 174.6(4) . .
O5W Na3 Na6 O8W -69(2) . .
O1T Na3 Na6 O8W 177.5(2) 2_557 .
W1 Na3 Na6 O8W 146.99(17) 2_557 .
W11 Na3 Na6 O8W -144.21(17) . .
Na1 Na3 Na6 O8W -45.09(16) 2_567 .
O1L Na3 Na6 O7W -27.1(2) . .
O4W Na3 Na6 O7W 73.4(2) . .
O13 Na3 Na6 O7W -163.3(2) 2_557 .
O6W Na3 Na6 O7W -100.7(4) . .
O5W Na3 Na6 O7W 16(2) . .
O1T Na3 Na6 O7W -97.8(2) 2_557 .
W1 Na3 Na6 O7W -128.33(17) 2_557 .
W11 Na3 Na6 O7W -59.52(17) . .
Na1 Na3 Na6 O7W 39.59(16) 2_567 .
O1L Na3 Na6 O19W 156.8(2) . 2_557
O4W Na3 Na6 O19W -102.8(2) . 2_557
O13 Na3 Na6 O19W 20.6(2) 2_557 2_557
O6W Na3 Na6 O19W 83.1(3) . 2_557
O5W Na3 Na6 O19W -161(2) . 2_557
O1T Na3 Na6 O19W 86.05(19) 2_557 2_557
W1 Na3 Na6 O19W 55.52(16) 2_557 2_557
W11 Na3 Na6 O19W 124.32(15) . 2_557
Na1 Na3 Na6 O19W -136.56(16) 2_567 2_557
O1L Na3 Na6 O10W 67.4(4) . .
O4W Na3 Na6 O10W 167.9(4) . .
O13 Na3 Na6 O10W -68.8(4) 2_557 .
O6W Na3 Na6 O10W -6.2(5) . .
O5W Na3 Na6 O10W 110(2) . .
O1T Na3 Na6 O10W -3.3(4) 2_557 .
W1 Na3 Na6 O10W -33.8(4) 2_557 .
W11 Na3 Na6 O10W 35.0(4) . .
Na1 Na3 Na6 O10W 134.1(4) 2_567 .
O1L Na3 Na6 Na1 -44.24(19) . 1_455
O4W Na3 Na6 Na1 56.22(18) . 1_455
O13 Na3 Na6 Na1 179.55(15) 2_557 1_455
O6W Na3 Na6 Na1 -117.9(3) . 1_455
O5W Na3 Na6 Na1 -2(2) . 1_455
O1T Na3 Na6 Na1 -114.95(16) 2_557 1_455
W1 Na3 Na6 Na1 -145.49(10) 2_557 1_455
W11 Na3 Na6 Na1 -76.69(12) . 1_455
Na1 Na3 Na6 Na1 22.43(13) 2_567 1_455
O2T W2 O24 W4 121.9(5) . .
O12 W2 O24 W4 -136.8(5) . .
O23 W2 O24 W4 -42.9(9) . .
O26 W2 O24 W4 22.2(4) . .
O1S W2 O24 W4 -63.7(4) . .
O4T W4 O24 W2 -150.7(4) . .
O410 W4 O24 W2 106.2(5) . .
O45 W4 O24 W2 10.4(9) . .
O46 W4 O24 W2 -52.0(5) . .
O2S W4 O24 W2 24.7(4) . .
O6T W6 O56 W5 -171.5(2) . .
O69 W6 O56 W5 88.1(3) . .
O26 W6 O56 W5 -1.8(6) . .
O46 W6 O56 W5 -75.0(3) . .
O2S W6 O56 W5 0.8(2) . .
O5T W5 O56 W6 171.1(3) . .
O5M W5 O56 W6 -12.0(7) . .
O57 W5 O56 W6 -87.9(3) . .
O45 W5 O56 W6 73.0(3) . .
O2S W5 O56 W6 -0.9(2) . .
O3T W3 O23 W2 -170.8(3) . .
O13 W3 O23 W2 -68.7(3) . .
O38 W3 O23 W2 36.5(6) . .
O39 W3 O23 W2 88.6(3) . .
O1S W3 O23 W2 3.2(2) . .
O2T W2 O23 W3 170.3(3) . .
O12 W2 O23 W3 70.0(3) . .
O24 W2 O23 W3 -24.7(7) . .
O26 W2 O23 W3 -89.8(3) . .
O1S W2 O23 W3 -3.2(2) . .
O9T W9 O69 W6 -137.3(6) . .
O39 W9 O69 W6 -34.5(6) . .
O79 W9 O69 W6 121.1(6) . .
O89 W9 O69 W6 49.2(10) . .
O3S W9 O69 W6 48.7(6) . .
O6T W6 O69 W9 137.8(6) . .
O56 W6 O69 W9 -121.1(6) . .
O26 W6 O69 W9 35.3(6) . .
O46 W6 O69 W9 -31.1(11) . .
O2S W6 O69 W9 -47.6(6) . .
O7T W7 O57 W5 129.3(4) . .
O7M W7 O57 W5 24.5(4) . .
O78 W7 O57 W5 -66.2(8) . .
O79 W7 O57 W5 -137.1(4) . .
O3S W7 O57 W5 -65.3(4) . .
O5T W5 O57 W7 -129.7(4) . .
O5M W5 O57 W7 -23.8(4) . .
O45 W5 O57 W7 76.7(7) . .
O56 W5 O57 W7 137.9(4) . .
O2S W5 O57 W7 66.3(4) . .
O8T W8 O89 W9 -179.6(2) . .
O78 W8 O89 W9 81.6(3) . .
O810 W8 O89 W9 -15.4(6) . .
O38 W8 O89 W9 -80.2(2) . .
O3S W8 O89 W9 6.5(2) . .
O9T W9 O89 W8 179.5(2) . .
O39 W9 O89 W8 77.5(2) . .
O79 W9 O89 W8 -79.4(2) . .
O69 W9 O89 W8 -6.9(8) . .
O3S W9 O89 W8 -6.5(2) . .
O1S Sb1 O2S W5 176.0(2) . .
O3S Sb1 O2S W5 83.7(2) . .
O1S Sb1 O2S W4 -77.5(2) . .
O3S Sb1 O2S W4 -169.9(2) . .
O1S Sb1 O2S W6 46.1(3) . .
O3S Sb1 O2S W6 -46.2(3) . .
O5T W5 O2S Sb1 -176.8(6) . .
O5M W5 O2S Sb1 28.0(2) . .
O57 W5 O2S Sb1 -63.7(2) . .
O45 W5 O2S Sb1 120.4(2) . .
O56 W5 O2S Sb1 -148.4(2) . .
O5T W5 O2S W4 64.2(7) . .
O5M W5 O2S W4 -90.91(19) . .
O57 W5 O2S W4 177.41(18) . .
O45 W5 O2S W4 1.45(16) . .
O56 W5 O2S W4 92.69(18) . .
O5T W5 O2S W6 -27.8(7) . .
O5M W5 O2S W6 177.02(19) . .
O57 W5 O2S W6 85.34(18) . .
O45 W5 O2S W6 -90.62(18) . .
O56 W5 O2S W6 0.62(15) . .
O4T W4 O2S Sb1 -148.0(13) . .
O410 W4 O2S Sb1 -21.8(2) . .
O45 W4 O2S Sb1 -119.0(2) . .
O46 W4 O2S Sb1 149.9(3) . .
O24 W4 O2S Sb1 66.4(2) . .
O4T W4 O2S W5 -30.5(14) . .
O410 W4 O2S W5 95.75(19) . .
O45 W4 O2S W5 -1.49(16) . .
O46 W4 O2S W5 -92.57(19) . .
O24 W4 O2S W5 -176.12(19) . .
O4T W4 O2S W6 65.7(14) . .
O410 W4 O2S W6 -168.00(19) . .
O45 W4 O2S W6 94.76(19) . .
O46 W4 O2S W6 3.68(17) . .
O24 W4 O2S W6 -79.87(18) . .
O6T W6 O2S Sb1 -173.7(10) . .
O56 W6 O2S Sb1 134.0(3) . .
O69 W6 O2S Sb1 40.7(3) . .
O26 W6 O2S Sb1 -47.1(3) . .
O46 W6 O2S Sb1 -134.4(3) . .
O6T W6 O2S W5 51.6(12) . .
O56 W6 O2S W5 -0.67(17) . .
O69 W6 O2S W5 -93.98(18) . .
O26 W6 O2S W5 178.28(19) . .
O46 W6 O2S W5 90.91(19) . .
O6T W6 O2S W4 -43.0(12) . .
O56 W6 O2S W4 -95.27(19) . .
O69 W6 O2S W4 171.42(18) . .
O26 W6 O2S W4 83.68(18) . .
O46 W6 O2S W4 -3.69(17) . .
O4T W4 O45 W5 178.1(3) . .
O410 W4 O45 W5 -77.7(3) . .
O46 W4 O45 W5 78.5(3) . .
O24 W4 O45 W5 16.8(7) . .
O2S W4 O45 W5 1.9(2) . .
O5T W5 O45 W4 -166.7(3) . .
O5M W5 O45 W4 87.6(3) . .
O57 W5 O45 W4 -12.8(7) . .
O56 W5 O45 W4 -73.5(3) . .
O2S W5 O45 W4 -2.0(2) . .
O3T W3 O38 W8 -123.2(5) . .
O13 W3 O38 W8 133.8(5) . .
O23 W3 O38 W8 29.4(8) . .
O39 W3 O38 W8 -22.4(5) . .
O1S W3 O38 W8 61.3(5) . .
O8T W8 O38 W3 152.3(5) . .
O78 W8 O38 W3 -12.7(9) . .
O810 W8 O38 W3 -105.0(5) . .
O89 W8 O38 W3 52.7(5) . .
O3S W8 O38 W3 -24.7(5) . .
O1T W1 O110 W10 -136(5) . .
O101 W1 O110 W10 -30(5) . .
O12 W1 O110 W10 128(5) . .
O13 W1 O110 W10 73(6) . .
O1S W1 O110 W10 55(5) . .
Na3 W1 O110 W10 -150(5) 2_557 .
O10B W10 O110 W1 -150(5) . .
O10A W10 O110 W1 21(6) . .
O810 W10 O110 W1 117(5) 2_557 .
O410 W10 O110 W1 -54(5) . .
O101 W10 O110 W1 32(5) 2_557 .
O4T W4 O410 W10 -38.5(4) . .
O45 W4 O410 W10 -139.0(3) . .
O46 W4 O410 W10 127.7(4) . .
O24 W4 O410 W10 62.3(3) . .
O2S W4 O410 W10 148.0(4) . .
O10B W10 O410 W4 -6.2(4) . .
O10A W10 O410 W4 96.7(4) . .
O810 W10 O410 W4 -131.8(6) 2_557 .
O101 W10 O410 W4 -173.6(4) 2_557 .
O110 W10 O410 W4 -95.7(3) . .
O6T W6 O26 W2 133.3(4) . .
O56 W6 O26 W2 -36.4(8) . .
O69 W6 O26 W2 -127.3(5) . .
O46 W6 O26 W2 37.2(4) . .
O2S W6 O26 W2 -38.9(4) . .
O2T W2 O26 W6 -113.9(5) . .
O12 W2 O26 W6 75.2(7) . .
O24 W2 O26 W6 -12.0(4) . .
O23 W2 O26 W6 150.1(5) . .
O1S W2 O26 W6 74.6(4) . .
O9T W9 O39 W3 -133.7(4) . .
O79 W9 O39 W3 33.2(8) . .
O69 W9 O39 W3 125.8(5) . .
O89 W9 O39 W3 -36.9(4) . .
O3S W9 O39 W3 38.7(4) . .
O3T W3 O39 W9 111.5(5) . .
O13 W3 O39 W9 -77.1(7) . .
O38 W3 O39 W9 12.0(4) . .
O23 W3 O39 W9 -150.7(5) . .
O1S W3 O39 W9 -76.1(4) . .
O8T W8 O78 W7 -176.9(2) . .
O810 W8 O78 W7 79.0(3) . .
O89 W8 O78 W7 -76.3(2) . .
O38 W8 O78 W7 -11.8(7) . .
O3S W8 O78 W7 0.7(2) . .
O7T W7 O78 W8 165.2(3) . .
O7M W7 O78 W8 -90.6(3) . .
O57 W7 O78 W8 0.3(7) . .
O79 W7 O78 W8 71.1(2) . .
O3S W7 O78 W8 -0.7(2) . .
O13 W3 O3T Na5 90.6(5) . 2_656
O38 W3 O3T Na5 -6.7(6) . 2_656
O23 W3 O3T Na5 -176.7(5) . 2_656
O39 W3 O3T Na5 -92.9(5) . 2_656
O1S W3 O3T Na5 143.8(10) . 2_656
O9T W9 O79 W7 172.3(3) . .
O39 W9 O79 W7 5.4(6) . .
O69 W9 O79 W7 -87.7(3) . .
O89 W9 O79 W7 75.8(3) . .
O3S W9 O79 W7 -0.3(2) . .
O7T W7 O79 W9 -169.1(3) . .
O7M W7 O79 W9 6.6(8) . .
O57 W7 O79 W9 88.1(3) . .
O78 W7 O79 W9 -73.7(3) . .
O3S W7 O79 W9 0.3(2) . .
O3T W3 O13 W1 174.5(3) . .
O38 W3 O13 W1 -83.8(3) . .
O23 W3 O13 W1 75.0(3) . .
O39 W3 O13 W1 3.0(6) . .
O1S W3 O13 W1 2.1(2) . .
O3T W3 O13 Na3 2.8(4) . 2_557
O38 W3 O13 Na3 104.5(4) . 2_557
O23 W3 O13 Na3 -96.8(4) . 2_557
O39 W3 O13 Na3 -168.7(3) . 2_557
O1S W3 O13 Na3 -169.7(4) . 2_557
O1T W1 O13 W3 -172.5(3) . .
O110 W1 O13 W3 -21.1(7) . .
O101 W1 O13 W3 84.1(3) . .
O12 W1 O13 W3 -76.6(3) . .
O1S W1 O13 W3 -2.2(2) . .
Na3 W1 O13 W3 -174.1(4) 2_557 .
O1T W1 O13 Na3 1.6(2) . 2_557
O110 W1 O13 Na3 153.0(5) . 2_557
O101 W1 O13 Na3 -101.8(2) . 2_557
O12 W1 O13 Na3 97.5(2) . 2_557
O1S W1 O13 Na3 171.9(2) . 2_557
O3S Sb1 O1S W1 -136.9(2) . .
O2S Sb1 O1S W1 134.1(2) . .
O3S Sb1 O1S W2 108.4(3) . .
O2S Sb1 O1S W2 19.4(3) . .
O3S Sb1 O1S W3 -24.1(3) . .
O2S Sb1 O1S W3 -113.2(3) . .
O1T W1 O1S Sb1 167.3(5) . .
O110 W1 O1S Sb1 -51.3(2) . .
O101 W1 O1S Sb1 46.4(2) . .
O12 W1 O1S Sb1 -139.5(2) . .
O13 W1 O1S Sb1 134.7(2) . .
Na3 W1 O1S Sb1 140.42(15) 2_557 .
O1T W1 O1S W2 -57.1(7) . .
O110 W1 O1S W2 84.26(19) . .
O101 W1 O1S W2 -178.0(2) . .
O12 W1 O1S W2 -3.93(16) . .
O13 W1 O1S W2 -89.76(18) . .
Na3 W1 O1S W2 -84.01(15) 2_557 .
O1T W1 O1S W3 34.1(7) . .
O110 W1 O1S W3 175.49(18) . .
O101 W1 O1S W3 -86.80(19) . .
O12 W1 O1S W3 87.29(18) . .
O13 W1 O1S W3 1.47(15) . .
Na3 W1 O1S W3 7.21(17) 2_557 .
O12 W2 O1S Sb1 124.8(3) . .
O24 W2 O1S Sb1 30.6(3) . .
O23 W2 O1S Sb1 -142.3(3) . .
O26 W2 O1S Sb1 -55.4(3) . .
O2T W2 O1S W1 58.4(11) . .
O12 W2 O1S W1 4.24(17) . .
O24 W2 O1S W1 -89.98(19) . .
O23 W2 O1S W1 97.15(19) . .
O26 W2 O1S W1 -175.97(19) . .
O2T W2 O1S W3 -36.5(11) . .
O12 W2 O1S W3 -90.65(19) . .
O24 W2 O1S W3 175.13(18) . .
O23 W2 O1S W3 2.26(16) . .
O26 W2 O1S W3 89.14(17) . .
O3T W3 O1S Sb1 -175.9(11) . .
O13 W3 O1S Sb1 -120.8(3) . .
O38 W3 O1S Sb1 -24.9(3) . .
O23 W3 O1S Sb1 143.3(3) . .
O39 W3 O1S Sb1 59.6(3) . .
O3T W3 O1S W1 -56.7(13) . .
O13 W3 O1S W1 -1.65(17) . .
O38 W3 O1S W1 94.30(18) . .
O23 W3 O1S W1 -97.59(19) . .
O39 W3 O1S W1 178.74(18) . .
O3T W3 O1S W2 38.6(13) . .
O13 W3 O1S W2 93.65(19) . .
O38 W3 O1S W2 -170.41(18) . .
O23 W3 O1S W2 -2.29(16) . .
O39 W3 O1S W2 -85.96(17) . .
O7M W7 O7T Na2 -159.4(4) . 2_566
O57 W7 O7T Na2 106.6(4) . 2_566
O78 W7 O7T Na2 -68.4(4) . 2_566
O79 W7 O7T Na2 19.2(4) . 2_566
O3S W7 O7T Na2 -16.5(9) . 2_566
O8T W8 O810 W10 41.6(4) . 2_557
O78 W8 O810 W10 141.8(3) . 2_557
O89 W8 O810 W10 -122.5(4) . 2_557
O38 W8 O810 W10 -58.3(3) . 2_557
O3S W8 O810 W10 -144.2(3) . 2_557
O5T W5 O5M W11 66.7(4) . .
O57 W5 O5M W11 -35.5(4) . .
O45 W5 O5M W11 166.0(4) . .
O56 W5 O5M W11 -110.1(6) . .
O2S W5 O5M W11 -120.6(4) . .
O7M W11 O5M W5 62.1(4) . .
O1 W11 O5M W5 128.0(9) . .
O1T W11 O5M W5 157.0(4) 2_557 .
Na3 W11 O5M W5 -152.6(4) . .
O1S Sb1 O3S W7 -173.5(2) . .
O2S Sb1 O3S W7 -81.5(2) . .
O1S Sb1 O3S W8 79.8(2) . .
O2S Sb1 O3S W8 171.7(2) . .
O1S Sb1 O3S W9 -43.5(3) . .
O2S Sb1 O3S W9 48.5(3) . .
O7T W7 O3S Sb1 -173.8(6) . .
O7M W7 O3S Sb1 -29.6(2) . .
O57 W7 O3S Sb1 61.1(2) . .
O78 W7 O3S Sb1 -119.2(2) . .
O79 W7 O3S Sb1 148.4(3) . .
O7T W7 O3S W8 -54.1(7) . .
O7M W7 O3S W8 90.09(19) . .
O57 W7 O3S W8 -179.20(18) . .
O78 W7 O3S W8 0.50(16) . .
O79 W7 O3S W8 -91.90(18) . .
O7T W7 O3S W9 37.6(7) . .
O7M W7 O3S W9 -178.2(2) . .
O57 W7 O3S W9 -87.52(18) . .
O78 W7 O3S W9 92.17(18) . .
O79 W7 O3S W9 -0.23(16) . .
O8T W8 O3S Sb1 140.1(17) . .
O78 W8 O3S Sb1 117.7(2) . .
O810 W8 O3S Sb1 20.3(2) . .
O89 W8 O3S Sb1 -150.5(2) . .
O38 W8 O3S Sb1 -66.5(2) . .
O8T W8 O3S W7 21.9(18) . .
O78 W8 O3S W7 -0.52(16) . .
O810 W8 O3S W7 -97.91(18) . .
O89 W8 O3S W7 91.27(18) . .
O38 W8 O3S W7 175.23(18) . .
O8T W8 O3S W9 -74.3(17) . .
O78 W8 O3S W9 -96.74(18) . .
O810 W8 O3S W9 165.88(19) . .
O89 W8 O3S W9 -4.94(16) . .
O38 W8 O3S W9 79.01(17) . .
O9T W9 O3S Sb1 174.8(10) . .
O39 W9 O3S Sb1 47.6(3) . .
O79 W9 O3S Sb1 -134.7(4) . .
O69 W9 O3S Sb1 -44.5(3) . .
O89 W9 O3S Sb1 135.7(4) . .
O9T W9 O3S W7 -50.2(12) . .
O39 W9 O3S W7 -177.4(2) . .
O79 W9 O3S W7 0.24(17) . .
O69 W9 O3S W7 90.53(18) . .
O89 W9 O3S W7 -89.34(19) . .
O9T W9 O3S W8 44.1(12) . .
O39 W9 O3S W8 -83.17(18) . .
O79 W9 O3S W8 94.47(18) . .
O69 W9 O3S W8 -175.25(17) . .
O89 W9 O3S W8 4.89(16) . .
O6T W6 O46 W4 178.8(3) . .
O56 W6 O46 W4 78.5(3) . .
O69 W6 O46 W4 -12.2(8) . .
O26 W6 O46 W4 -78.9(3) . .
O2S W6 O46 W4 4.8(2) . .
O4T W4 O46 W6 -177.8(3) . .
O410 W4 O46 W6 15.8(6) . .
O45 W4 O46 W6 -79.1(3) . .
O24 W4 O46 W6 82.2(3) . .
O2S W4 O46 W6 -4.9(2) . .
O2T W2 O12 W1 -176.8(3) . .
O24 W2 O12 W1 80.0(3) . .
O23 W2 O12 W1 -80.2(3) . .
O26 W2 O12 W1 -5.9(7) . .
O1S W2 O12 W1 -5.3(2) . .
O1T W1 O12 W2 171.0(3) . .
O110 W1 O12 W2 -85.2(3) . .
O101 W1 O12 W2 20.9(7) . .
O13 W1 O12 W2 79.5(3) . .
O1S W1 O12 W2 5.5(2) . .
Na3 W1 O12 W2 120.2(2) 2_557 .
O12 W2 O2T Na4 116.8(3) . .
O24 W2 O2T Na4 -147.8(3) . .
O23 W2 O2T Na4 27.1(3) . .
O26 W2 O2T Na4 -59.9(3) . .
O1S W2 O2T Na4 64.6(11) . .
O14W Na4 O2T W2 -166(4) . .
O16W Na4 O2T W2 114.0(3) . .
O20W Na4 O2T W2 -159.8(3) . .
O19W Na4 O2T W2 -61.0(3) . .
O17W Na4 O2T W2 31.2(3) . .
O7T W7 O7M W11 -66.5(4) . .
O57 W7 O7M W11 37.1(4) . .
O78 W7 O7M W11 -162.2(4) . .
O79 W7 O7M W11 117.9(6) . .
O3S W7 O7M W11 123.9(4) . .
O1 W11 O7M W7 127.0(4) . .
O5M W11 O7M W7 -63.9(4) . .
O1T W11 O7M W7 -149.7(4) 2_557 .
Na3 W11 O7M W7 -143.1(3) . .
O410 W4 O4T Na1 -68.1(15) . .
O45 W4 O4T Na1 28.7(15) . .
O46 W4 O4T Na1 117.5(15) . .
O24 W4 O4T Na1 -158.1(15) . .
O2S W4 O4T Na1 57(2) . .
O2L Na1 O4T W4 154.9(13) 2_567 .
O11W Na1 O4T W4 108.5(15) 1_655 .
O7W Na1 O4T W4 -165.2(15) 1_655 .
O4W Na1 O4T W4 -70.4(15) 2_567 .
O1W Na1 O4T W4 11.1(15) . .
Na6 Na1 O4T W4 150.3(15) 1_655 .
Na3 Na1 O4T W4 -46.7(16) 2_567 .
O1T W1 O101 W10 -59(2) . 2_557
O110 W1 O101 W10 -166(2) . 2_557
O12 W1 O101 W10 90(2) . 2_557
O13 W1 O101 W10 32(2) . 2_557
O1S W1 O101 W10 105(2) . 2_557
Na3 W1 O101 W10 -8(2) 2_557 2_557
O14W Na4 O19W Na6 103.3(3) . 2_557
O16W Na4 O19W Na6 -148(2) . 2_557
O20W Na4 O19W Na6 13.3(3) . 2_557
O2T Na4 O19W Na6 -73.9(3) . 2_557
O17W Na4 O19W Na6 -163.5(3) . 2_557
O110 W1 O1T Zn1 8.4(15) . 2_557
O101 W1 O1T Zn1 -93.3(14) . 2_557
O12 W1 O1T Zn1 98.2(14) . 2_557
O13 W1 O1T Zn1 179.2(14) . 2_557
O1S W1 O1T Zn1 148.3(11) . 2_557
O110 W1 O1T W11 8.4(15) . 2_557
O101 W1 O1T W11 -93.3(14) . 2_557
O12 W1 O1T W11 98.2(14) . 2_557
O13 W1 O1T W11 179.2(14) . 2_557
O1S W1 O1T W11 148.3(11) . 2_557
O110 W1 O1T Na3 -172.23(18) . 2_557
O101 W1 O1T Na3 86.2(2) . 2_557
O12 W1 O1T Na3 -82.42(19) . 2_557
O13 W1 O1T Na3 -1.35(19) . 2_557
O1S W1 O1T Na3 -32.3(7) . 2_557
O5M W5 O5T Na2 87.5(9) . .
O57 W5 O5T Na2 -177.5(9) . .
O45 W5 O5T Na2 -7.2(9) . .
O56 W5 O5T Na2 -93.5(9) . .
O2S W5 O5T Na2 -66.6(12) . .
O3W Na2 O5T W5 -110.2(9) . .
O2W Na2 O5T W5 -21.1(9) . .
O13W Na2 O5T W5 61.0(10) 2_666 .
O7T Na2 O5T W5 157.5(9) 2_566 .
Na5 Na2 O5T W5 56.1(9) 2_666 .
O6W Na6 O11W Na1 -46.7(10) . 1_455
O9W Na6 O11W Na1 -83.4(4) . 1_455
O8W Na6 O11W Na1 76.3(2) . 1_455
O7W Na6 O11W Na1 -5.0(2) . 1_455
O19W Na6 O11W Na1 168.58(19) 2_557 1_455
O10W Na6 O11W Na1 -103.6(4) . 1_455
Na3 Na6 O11W Na1 38.4(4) . 1_455
O18W Na5 O13W Na2 120.2(12) . 2_666
O12W Na5 O13W Na2 41.9(3) . 2_666
O15W Na5 O13W Na2 -43.3(3) . 2_666
O17W Na5 O13W Na2 -131.4(3) . 2_666
O3T Na5 O13W Na2 141.2(3) 2_656 2_666
O13W Na5 O17W Na4 28.2(3) . .
O18W Na5 O17W Na4 -162.1(3) . .
O12W Na5 O17W Na4 -32.0(18) . .
O15W Na5 O17W Na4 -65.6(3) . .
O3T Na5 O17W Na4 110.3(3) 2_656 .
Na2 Na5 O17W Na4 3.2(3) 2_666 .
O14W Na4 O17W Na5 -44.4(3) . .
O16W Na4 O17W Na5 42.8(3) . .
O20W Na4 O17W Na5 57.8(12) . .
O19W Na4 O17W Na5 -138.6(3) . .
O2T Na4 O17W Na5 134.7(3) . .
O1L Na3 O4W Na1 -20.6(3) . 2_567
O13 Na3 O4W Na1 165.7(2) 2_557 2_567
O6W Na3 O4W Na1 -107.3(3) . 2_567
O5W Na3 O4W Na1 65.6(3) . 2_567
O1T Na3 O4W Na1 -14.6(15) 2_557 2_567
W1 Na3 O4W Na1 164.0(4) 2_557 2_567
W11 Na3 O4W Na1 -15.4(3) . 2_567
Na6 Na3 O4W Na1 -110.3(2) . 2_567
O6W Na6 O7W Na1 174.0(2) . 1_455
O9W Na6 O7W Na1 95.9(4) . 1_455
O11W Na6 O7W Na1 5.0(2) . 1_455
O8W Na6 O7W Na1 -83.2(2) . 1_455
O19W Na6 O7W Na1 -131.8(14) 2_557 1_455
O10W Na6 O7W Na1 94.4(4) . 1_455
Na3 Na6 O7W Na1 -156.59(19) . 1_455
O9W Na6 O6W Na3 153.8(5) . .
O11W Na6 O6W Na3 116.0(8) . .
O8W Na6 O6W Na3 -5.2(4) . .
O7W Na6 O6W Na3 74.3(3) . .
O19W Na6 O6W Na3 -98.3(3) 2_557 .
O10W Na6 O6W Na3 174.1(5) . .
Na1 Na6 O6W Na3 79.3(3) 1_455 .
O1L Na3 O6W Na6 -105.5(3) . .
O4W Na3 O6W Na6 -5.9(4) . .
O13 Na3 O6W Na6 115.5(3) 2_557 .
O5W Na3 O6W Na6 -170.9(4) . .
O1T Na3 O6W Na6 -177.1(3) 2_557 .
W1 Na3 O6W Na6 152.0(3) 2_557 .
W11 Na3 O6W Na6 -139.5(3) . .
Na1 Na3 O6W Na6 -43.7(3) 2_567 .
O4W Na3 O1L C6 -10.9(7) . .
O13 Na3 O1L C6 161.5(6) 2_557 .
O6W Na3 O1L C6 93.6(7) . .
O5W Na3 O1L C6 -111.6(7) . .
O1T Na3 O1L C6 170.0(7) 2_557 .
W1 Na3 O1L C6 167.4(6) 2_557 .
W11 Na3 O1L C6 175.7(8) . .
Na1 Na3 O1L C6 -24.1(6) 2_567 .
Na6 Na3 O1L C6 65.2(7) . .
Na3 O1L C6 O2L -4.5(11) . .
Na3 O1L C6 C4 175.0(5) . .
C2 N3 C4 C5 -0.7(8) . .
C2 N3 C4 C6 -178.7(6) . .
O2L C6 C4 C5 6.2(12) . .
O1L C6 C4 C5 -173.3(7) . .
O2L C6 C4 N3 -176.3(6) . .
O1L C6 C4 N3 4.2(9) . .
C4 N3 C2 N1 0.7(8) . .
C5 N1 C2 N3 -0.4(9) . .
C2 N1 C5 C4 -0.1(8) . .
N3 C4 C5 N1 0.5(8) . .
C6 C4 C5 N1 178.1(7) . .
O1L C6 O2L Na1 55.2(9) . 2_567
C4 C6 O2L Na1 -124.2(6) . 2_567
